data_1556212
loop_
_publ_author_name
'Meninno, Sara'
'Croce, Gianluca'
'Lattanzi, Alessandra'

_publ_section_title
;
 Asymmetric synthesis of trisubstituted tetrahydrothiophenes bearing a
 quaternary stereocenter via double Michael reaction involving dynamic
 kinetic resolution.
;
_journal_issue 13
_journal_name_full 'Organic letters'
_journal_page_first 3436
_journal_page_last 3439
_journal_paper_doi 10.1021/ol4014975
_journal_volume 15
_journal_year 2013
_chemical_formula_sum 'C28 H33 N O3 S'
_chemical_formula_weight 463.61
_space_group_IT_number 2
_space_group_name_Hall '-P 1'
_space_group_name_H-M_alt 'P -1'
_symmetry_cell_setting triclinic
_symmetry_space_group_name_H-M 'P -1'
_atom_sites_solution_hydrogens geom
_atom_sites_solution_primary direct
_atom_sites_solution_secondary difmap
_audit_creation_method SHELXL-97
_cell_angle_alpha 61.205(5)
_cell_angle_beta 84.631(5)
_cell_angle_gamma 63.739(5)
_cell_formula_units_Z 2
_cell_length_a 11.835(5)
_cell_length_b 11.975(5)
_cell_length_c 12.118(5)
_cell_measurement_temperature 293(2)
_cell_volume 1334.0(10)
_computing_structure_refinement 'SHELXL-97 (Sheldrick, 1997)'
_diffrn_ambient_temperature 293(2)
_diffrn_detector_area_resol_mean 8.6225
_diffrn_measured_fraction_theta_full 0.891
_diffrn_measured_fraction_theta_max 0.784
_diffrn_measurement_device_type 'Xcalibur, Sapphire3'
_diffrn_measurement_method '\w and \p scans'
_diffrn_radiation_monochromator graphite
_diffrn_radiation_source 'Enhance (Mo) X-ray Source'
_diffrn_radiation_type MoK\a
_diffrn_radiation_wavelength 0.71073
_diffrn_reflns_av_R_equivalents 0.1110
_diffrn_reflns_av_sigmaI/netI 0.1685
_diffrn_reflns_limit_h_max 15
_diffrn_reflns_limit_h_min -15
_diffrn_reflns_limit_k_max 17
_diffrn_reflns_limit_k_min -16
_diffrn_reflns_limit_l_max 17
_diffrn_reflns_limit_l_min -16
_diffrn_reflns_number 19077
_diffrn_reflns_theta_full 25.00
_diffrn_reflns_theta_max 30.48
_diffrn_reflns_theta_min 4.17
_exptl_absorpt_coefficient_mu 0.149
_exptl_absorpt_correction_T_max 1.00000
_exptl_absorpt_correction_T_min 0.96940
_exptl_absorpt_correction_type multi-scan
_exptl_absorpt_process_details
;
CrysAlisPro, Oxford Diffraction Ltd.,
Version 1.171.34.44 (release 25-10-2010 CrysAlis171 .NET)
(compiled Oct 25 2010,18:11:34)
Empirical absorption correction using spherical harmonics,
 implemented in SCALE3 ABSPACK scaling algorithm.
;
_exptl_crystal_colour colorless
_exptl_crystal_density_diffrn 1.154
_exptl_crystal_density_method 'not measured'
_exptl_crystal_F_000 496
_exptl_crystal_size_max 0.5
_exptl_crystal_size_mid 0.5
_exptl_crystal_size_min 0.4
_refine_diff_density_max 0.493
_refine_diff_density_min -0.359
_refine_diff_density_rms 0.054
_refine_ls_extinction_method none
_refine_ls_goodness_of_fit_ref 1.069
_refine_ls_hydrogen_treatment constr
_refine_ls_matrix_type full
_refine_ls_number_parameters 293
_refine_ls_number_reflns 6365
_refine_ls_number_restraints 30
_refine_ls_restrained_S_all 1.103
_refine_ls_R_factor_all 0.2377
_refine_ls_R_factor_gt 0.1269
_refine_ls_shift/su_max 0.001
_refine_ls_shift/su_mean 0.000
_refine_ls_structure_factor_coef Fsqd
_refine_ls_weighting_details 'calc w=1/[\s^2^(Fo^2^)+(0.0797P)^2^+0.8822P] where P=(Fo^2^+2Fc^2^)/3'
_refine_ls_weighting_scheme calc
_refine_ls_wR_factor_gt 0.2229
_refine_ls_wR_factor_ref 0.2724
_reflns_number_gt 2701
_reflns_number_total 6365
_reflns_threshold_expression >2sigma(I)
_cod_data_source_file ol4014975_si_002.cif
_cod_data_source_block ale5_long
_cod_depositor_comments
;
The following automatic conversions were performed:

data item '_symmetry_cell_setting' value 'TRICLINIC' was changed to
'triclinic' in accordance with the
/home/saulius/struct/COD-crude-data/automatic-downloads/DataCite-retrospective/ACS/depositions/lib/dictionaries/cif_core.dic
dictionary named 'cif_core.dic' version 2.4.2 last updated on
2011-04-26.

Automatic conversion script
Id: cif_fix_values 6909 2019-04-08 15:41:33Z antanas 
;
_cod_database_code 1556212

loop_
_symmetry_equiv_pos_as_xyz
'x, y, z'
'-x, -y, -z'

loop_
_atom_site_label
_atom_site_type_symbol
_atom_site_fract_x
_atom_site_fract_y
_atom_site_fract_z
_atom_site_U_iso_or_equiv
_atom_site_adp_type
_atom_site_occupancy
_atom_site_symmetry_multiplicity
_atom_site_calc_flag
_atom_site_refinement_flags
_atom_site_disorder_assembly
_atom_site_disorder_group
C030 C 0.6129(6) 0.2584(7) 0.2661(6) 0.092(2) Uani 1 1 d D . .
C302 C 0.5299(14) 0.4117(11) 0.1684(13) 0.096(3) Uiso 0.463(6) 1 d PD A 1
H30A H 0.5023 0.4700 0.2083 0.144 Uiso 0.463(6) 1 calc PR A 1
H30B H 0.4569 0.4184 0.1322 0.144 Uiso 0.463(6) 1 calc PR A 1
H30C H 0.5776 0.4445 0.1024 0.144 Uiso 0.463(6) 1 calc PR A 1
C300 C 0.6602(15) 0.1590(15) 0.2156(14) 0.106(3) Uiso 0.463(6) 1 d PD A 1
H30D H 0.5914 0.1775 0.1628 0.159 Uiso 0.463(6) 1 calc PR A 1
H30E H 0.6941 0.0624 0.2850 0.159 Uiso 0.463(6) 1 calc PR A 1
H30F H 0.7260 0.1719 0.1660 0.159 Uiso 0.463(6) 1 calc PR A 1
C301 C 0.5168(15) 0.2104(17) 0.3609(13) 0.115(4) Uiso 0.463(6) 1 d PD A 1
H30G H 0.4818 0.2696 0.3998 0.172 Uiso 0.463(6) 1 calc PR A 1
H30H H 0.5629 0.1122 0.4259 0.172 Uiso 0.463(6) 1 calc PR A 1
H30I H 0.4490 0.2211 0.3131 0.172 Uiso 0.463(6) 1 calc PR A 1
C402 C 0.5972(14) 0.1278(12) 0.3062(13) 0.115(4) Uiso 0.537(6) 1 d PD A 2
H40A H 0.6795 0.0475 0.3266 0.172 Uiso 0.537(6) 1 calc PR A 2
H40B H 0.5473 0.1426 0.2380 0.172 Uiso 0.537(6) 1 calc PR A 2
H40C H 0.5548 0.1092 0.3799 0.172 Uiso 0.537(6) 1 calc PR A 2
C400 C 0.4923(11) 0.3916(12) 0.2336(13) 0.096(3) Uiso 0.537(6) 1 d PD A 2
H40D H 0.5115 0.4700 0.2076 0.144 Uiso 0.537(6) 1 calc PR A 2
H40E H 0.4496 0.3787 0.3070 0.144 Uiso 0.537(6) 1 calc PR A 2
H40F H 0.4380 0.4120 0.1654 0.144 Uiso 0.537(6) 1 calc PR A 2
C401 C 0.6708(12) 0.2829(15) 0.1352(11) 0.106(3) Uiso 0.537(6) 1 d PD A 2
H40G H 0.7486 0.1990 0.1511 0.159 Uiso 0.537(6) 1 calc PR A 2
H40H H 0.6877 0.3637 0.1026 0.159 Uiso 0.537(6) 1 calc PR A 2
H40I H 0.6104 0.3005 0.0739 0.159 Uiso 0.537(6) 1 calc PR A 2
C007 C 1.0427(4) 0.2280(5) 0.7693(4) 0.0401(11) Uani 1 1 d . . .
H007 H 1.1009 0.1254 0.8179 0.048 Uiso 1 1 calc R . .
C008 C 0.8965(4) 0.2069(5) 0.5128(4) 0.0412(12) Uani 1 1 d . . .
C011 C 1.1215(6) 0.2549(6) 0.9382(4) 0.0462(13) Uani 1 1 d . . .
C012 C 0.8318(5) 0.3353(5) 0.4017(4) 0.0522(14) Uani 1 1 d . A .
H012 H 0.8488 0.4117 0.3795 0.063 Uiso 1 1 calc R . .
C013 C 0.8722(5) 0.0950(5) 0.5400(4) 0.0467(12) Uani 1 1 d . A .
H013 H 0.9173 0.0069 0.6124 0.056 Uiso 1 1 calc R . .
C014 C 0.8669(5) 0.1499(5) 0.7950(4) 0.0469(13) Uani 1 1 d . . .
C015 C 0.6450(5) 0.2826(6) 0.6733(5) 0.0535(14) Uani 1 1 d . . .
H015 H 0.6755 0.3192 0.5970 0.064 Uiso 1 1 calc R . .
C016 C 0.7266(5) 0.1999(5) 0.7870(4) 0.0460(12) Uani 1 1 d . . .
C017 C 1.1796(5) 0.2733(6) 1.1159(4) 0.0509(14) Uani 1 1 d . . .
C018 C 0.7421(5) 0.3500(6) 0.3239(4) 0.0597(15) Uani 1 1 d . . .
H018 H 0.6991 0.4370 0.2499 0.072 Uiso 1 1 calc R A .
C019 C 0.9878(5) 0.1865(5) 0.6079(4) 0.0442(12) Uani 1 1 d . . .
H019 H 1.0422 0.0834 0.6600 0.053 Uiso 1 1 calc R . .
C020 C 0.7820(5) 0.1107(6) 0.4619(5) 0.0570(14) Uani 1 1 d . . .
H020 H 0.7666 0.0335 0.4831 0.068 Uiso 1 1 calc R A .
C021 C 1.1105(5) 0.2959(6) 0.6653(4) 0.0535(14) Uani 1 1 d . . .
H21A H 1.2001 0.2521 0.6975 0.064 Uiso 1 1 calc R . .
H21B H 1.0737 0.3974 0.6366 0.064 Uiso 1 1 calc R . .
C022 C 0.6792(7) 0.1467(6) 0.9000(5) 0.0672(17) Uani 1 1 d . . .
H022 H 0.7333 0.0896 0.9774 0.081 Uiso 1 1 calc R . .
C023 C 0.7145(5) 0.2390(6) 0.3530(5) 0.0568(14) Uani 1 1 d . A .
C024 C 0.5178(6) 0.3115(7) 0.6721(6) 0.0718(17) Uani 1 1 d . . .
H024 H 0.4631 0.3665 0.5953 0.086 Uiso 1 1 calc R . .
C025 C 1.2305(6) 0.3791(7) 1.0394(5) 0.0772(19) Uani 1 1 d . . .
H25A H 1.2805 0.3531 0.9809 0.116 Uiso 1 1 calc R . .
H25B H 1.2829 0.3785 1.0959 0.116 Uiso 1 1 calc R . .
H02C H 1.1607 0.4732 0.9929 0.116 Uiso 1 1 calc R . .
C026 C 1.0980(6) 0.3118(7) 1.2081(5) 0.0752(18) Uani 1 1 d . . .
H02D H 1.1138 0.2261 1.2870 0.113 Uiso 1 1 calc R . .
H02E H 1.0097 0.3612 1.1723 0.113 Uiso 1 1 calc R . .
H02F H 1.1189 0.3726 1.2232 0.113 Uiso 1 1 calc R . .
C027 C 1.2837(6) 0.1203(6) 1.1857(5) 0.0694(17) Uani 1 1 d . . .
H02G H 1.3346 0.0975 1.1261 0.104 Uiso 1 1 calc R . .
H02H H 1.2458 0.0567 1.2262 0.104 Uiso 1 1 calc R . .
H02I H 1.3365 0.1097 1.2490 0.104 Uiso 1 1 calc R . .
C028 C 0.5532(8) 0.1782(8) 0.8975(7) 0.086(2) Uani 1 1 d . . .
H028 H 0.5216 0.1444 0.9737 0.103 Uiso 1 1 calc R . .
C029 C 0.4735(7) 0.2584(8) 0.7851(8) 0.086(2) Uani 1 1 d . . .
H029 H 0.3884 0.2774 0.7849 0.103 Uiso 1 1 calc R . .
C100 C 0.9269(4) 0.2442(5) 0.7007(4) 0.0361(11) Uani 1 1 d . . .
C101 C 1.0066(4) 0.2833(5) 0.8639(4) 0.0433(12) Uani 1 1 d . . .
H10A H 0.9511 0.3855 0.8181 0.052 Uiso 1 1 calc R . .
H10B H 0.9595 0.2379 0.9232 0.052 Uiso 1 1 calc R . .
C103 C 0.8346(5) 0.3972(6) 0.6318(4) 0.0439(12) Uani 1 1 d . . .
O002 O 1.0849(3) 0.2878(4) 1.0308(3) 0.0484(9) Uani 1 1 d . . .
O003 O 0.9407(4) 0.0301(4) 0.8763(3) 0.0644(11) Uani 1 1 d . . .
O004 O 1.2278(4) 0.2098(5) 0.9166(3) 0.0681(12) Uani 1 1 d . . .
S001 S 1.09221(13) 0.26887(16) 0.53425(11) 0.0557(5) Uani 1 1 d . . .
N103 N 0.7677(4) 0.5165(5) 0.5789(4) 0.0631(13) Uani 1 1 d . . .

loop_
_atom_site_aniso_label
_atom_site_aniso_U_11
_atom_site_aniso_U_22
_atom_site_aniso_U_33
_atom_site_aniso_U_23
_atom_site_aniso_U_13
_atom_site_aniso_U_12
C030 0.090(5) 0.082(5) 0.105(5) -0.044(4) -0.035(4) -0.033(4)
C007 0.040(3) 0.047(3) 0.041(2) -0.024(2) 0.004(2) -0.022(2)
C008 0.038(3) 0.059(3) 0.037(2) -0.029(2) 0.0087(19) -0.025(3)
C011 0.044(4) 0.065(3) 0.048(3) -0.036(2) 0.011(2) -0.031(3)
C012 0.071(4) 0.056(3) 0.041(2) -0.021(2) 0.003(2) -0.040(3)
C013 0.051(3) 0.053(3) 0.044(2) -0.026(2) 0.002(2) -0.027(3)
C014 0.068(4) 0.049(3) 0.033(2) -0.020(2) 0.000(2) -0.033(3)
C015 0.045(4) 0.072(4) 0.060(3) -0.037(3) 0.014(3) -0.035(3)
C016 0.048(4) 0.058(3) 0.051(3) -0.034(2) 0.017(2) -0.034(3)
C017 0.063(4) 0.065(3) 0.041(2) -0.028(2) 0.000(2) -0.038(3)
C018 0.074(4) 0.065(4) 0.041(2) -0.020(2) -0.008(2) -0.035(3)
C019 0.050(3) 0.051(3) 0.041(2) -0.026(2) 0.004(2) -0.026(3)
C020 0.059(4) 0.063(4) 0.068(3) -0.039(3) 0.002(3) -0.033(3)
C021 0.058(4) 0.080(4) 0.048(3) -0.038(3) 0.012(2) -0.045(3)
C022 0.084(5) 0.074(4) 0.061(3) -0.040(3) 0.030(3) -0.045(4)
C023 0.053(4) 0.071(4) 0.059(3) -0.039(3) -0.003(3) -0.028(3)
C024 0.046(4) 0.088(5) 0.096(5) -0.054(4) 0.012(3) -0.033(4)
C025 0.093(5) 0.087(4) 0.072(3) -0.032(3) -0.007(3) -0.062(4)
C026 0.097(5) 0.092(5) 0.061(3) -0.054(3) 0.008(3) -0.044(4)
C027 0.080(5) 0.070(4) 0.056(3) -0.030(3) -0.007(3) -0.031(4)
C028 0.091(6) 0.094(5) 0.104(5) -0.061(5) 0.066(5) -0.062(5)
C029 0.059(5) 0.101(6) 0.126(6) -0.069(5) 0.045(5) -0.049(5)
C100 0.034(3) 0.045(3) 0.037(2) -0.0227(19) 0.0043(19) -0.021(2)
C101 0.044(3) 0.053(3) 0.045(2) -0.030(2) 0.007(2) -0.026(3)
C103 0.044(3) 0.054(3) 0.047(2) -0.027(2) 0.006(2) -0.030(3)
O002 0.053(2) 0.070(2) 0.0474(17) -0.0408(16) 0.0126(15) -0.0361(19)
O003 0.072(3) 0.058(2) 0.0509(19) -0.0094(18) -0.0053(18) -0.037(2)
O004 0.048(3) 0.118(4) 0.064(2) -0.061(2) 0.0147(19) -0.042(3)
S001 0.0592(10) 0.0855(11) 0.0490(7) -0.0407(7) 0.0181(6) -0.0473(9)
N103 0.054(3) 0.051(3) 0.074(3) -0.023(2) 0.006(2) -0.024(3)

loop_
_atom_type_symbol
_atom_type_description
_atom_type_scat_dispersion_real
_atom_type_scat_dispersion_imag
_atom_type_scat_source
C C 0.0033 0.0016 'International Tables Vol C Tables 4.2.6.8 and 6.1.1.4'
H H 0.0000 0.0000 'International Tables Vol C Tables 4.2.6.8 and 6.1.1.4'
O O 0.0106 0.0060 'International Tables Vol C Tables 4.2.6.8 and 6.1.1.4'
S S 0.1246 0.1234 'International Tables Vol C Tables 4.2.6.8 and 6.1.1.4'
N N 0.0061 0.0033 'International Tables Vol C Tables 4.2.6.8 and 6.1.1.4'

loop_
_geom_angle_atom_site_label_1
_geom_angle_atom_site_label_2
_geom_angle_atom_site_label_3
_geom_angle
C300 C030 C400 133.1(9)
C300 C030 C402 50.6(7)
C400 C030 C402 115.4(8)
C300 C030 C302 114.2(8)
C400 C030 C302 33.1(6)
C402 C030 C302 129.8(9)
C300 C030 C023 114.4(8)
C400 C030 C023 111.5(7)
C402 C030 C023 115.1(7)
C302 C030 C023 114.1(8)
C300 C030 C401 53.2(7)
C400 C030 C401 106.3(7)
C402 C030 C401 102.8(7)
C302 C030 C401 73.9(7)
C023 C030 C401 104.3(7)
C300 C030 C301 103.6(8)
C400 C030 C301 73.3(7)
C402 C030 C301 53.8(7)
C302 C030 C301 104.4(8)
C023 C030 C301 104.3(7)
C401 C030 C301 149.1(9)
C021 C007 C101 115.2(4)
C021 C007 C100 106.3(3)
C101 C007 C100 113.6(4)
C013 C008 C012 118.3(4)
C013 C008 C019 118.6(4)
C012 C008 C019 123.1(4)
O004 C011 O002 125.7(4)
O004 C011 C101 124.6(4)
O002 C011 C101 109.7(5)
C018 C012 C008 120.0(5)
C008 C013 C020 121.3(5)
O003 C014 C016 120.8(4)
O003 C014 C100 116.6(5)
C016 C014 C100 122.6(4)
C016 C015 C024 120.4(5)
C015 C016 C022 118.9(5)
C015 C016 C014 123.2(4)
C022 C016 C014 117.4(5)
O002 C017 C025 109.5(4)
O002 C017 C026 101.5(4)
C025 C017 C026 111.3(5)
O002 C017 C027 110.6(4)
C025 C017 C027 112.9(5)
C026 C017 C027 110.4(4)
C023 C018 C012 121.9(5)
C008 C019 C100 116.4(4)
C008 C019 S001 113.5(3)
C100 C019 S001 104.8(3)
C023 C020 C013 121.0(5)
C007 C021 S001 108.1(3)
C028 C022 C016 120.0(6)
C020 C023 C018 117.5(4)
C020 C023 C030 121.5(5)
C018 C023 C030 121.0(5)
C029 C024 C015 119.4(6)
C029 C028 C022 120.8(6)
C028 C029 C024 120.4(7)
C103 C100 C014 112.6(4)
C103 C100 C019 111.8(3)
C014 C100 C019 108.9(4)
C103 C100 C007 108.3(4)
C014 C100 C007 111.7(3)
C019 C100 C007 103.2(4)
C011 C101 C007 112.9(4)
N103 C103 C100 177.0(5)
C011 O002 C017 120.5(4)
C021 S001 C019 93.8(2)

loop_
_geom_bond_atom_site_label_1
_geom_bond_atom_site_label_2
_geom_bond_distance
C030 C300 1.468(11)
C030 C400 1.491(10)
C030 C402 1.492(10)
C030 C302 1.504(10)
C030 C023 1.536(7)
C030 C401 1.612(10)
C030 C301 1.625(11)
C007 C021 1.514(6)
C007 C101 1.525(6)
C007 C100 1.560(5)
C008 C013 1.373(6)
C008 C012 1.386(6)
C008 C019 1.511(5)
C011 O004 1.191(6)
C011 O002 1.336(5)
C011 C101 1.516(6)
C012 C018 1.382(6)
C013 C020 1.383(6)
C014 O003 1.218(5)
C014 C016 1.491(7)
C014 C100 1.548(6)
C015 C016 1.378(6)
C015 C024 1.387(7)
C016 C022 1.388(7)
C017 O002 1.490(5)
C017 C025 1.506(7)
C017 C026 1.514(7)
C017 C027 1.515(7)
C018 C023 1.382(7)
C019 C100 1.554(6)
C019 S001 1.822(5)
C020 C023 1.378(7)
C021 S001 1.815(4)
C022 C028 1.367(9)
C024 C029 1.370(9)
C028 C029 1.358(9)
C100 C103 1.474(7)
C103 N103 1.136(6)
